data_2001182
loop_
_publ_author_name
'Peeters, O. M.'
'Blaton, N. M.'
'De Ranter, C. J.'

_publ_section_title
;Structure and absolute configuration of nebivolol:
 (+-)-(<i>R</i>*{<i>S</i>*[<i>S</i>*-(<i>S</i>*)]})-\a,\a'-[iminobis(methylene)]bis(6-fluoro-3,4-dihydro-2<i>H</i>-1-benzopyran-2-methanol)
 (nebivolol) hydrochloride (I) and
 (+)-(<i>S</i>{<i>R</i>[<i>R</i>-(<i>R</i>)]})-nebivolol hydrobromide
 dihydrate (II)
;
_journal_issue 12
_journal_name_full 'Acta Crystallographica Section C'
_journal_page_first 2154
_journal_page_last 2157
_journal_paper_doi 10.1107/S0108270193006687
_journal_volume 49
_journal_year 1993
_chemical_formula_analytical 'C22 H26 F2 NO4 +. Br1 -. 2H2 O1'
_chemical_formula_moiety 'C22 H30 Br1 F2 N1 O6'
_chemical_formula_sum 'C22 H30 Br F2 N O6'
_chemical_formula_weight 522.38
_chemical_name_systematic
;
(+)-(S{R[R-(R)]})-\a,\a'-[Iminobis(methylene-6-fluoro-3,4-dihydro
-2H-1-benzopyran-2-methanol)]
Hydrobromide Dihydrate
;
_space_group_crystal_system orthorhombic
_space_group_IT_number 19
_space_group_name_Hall 'P 2ac 2ab'
_space_group_name_H-M_alt 'P 21 21 21'
_cell_angle_alpha 90.00
_cell_angle_beta 90.00
_cell_angle_gamma 90.00
_cell_formula_units_Z 4
_cell_length_a 4.841(4)
_cell_length_b 14.617(7)
_cell_length_c 33.460(10)
_cell_measurement_reflns_used 28
_cell_measurement_temperature 293
_cell_measurement_theta_max 46
_cell_measurement_theta_min 16
_cell_volume 2368(2)
_computing_cell_refinement DIF4
_computing_data_collection 'DIF4 (Stoe & Cie, 1985)'
_computing_data_reduction 'REDU4 (Stoe & Cie, 1985)'
_computing_molecular_graphics 'PLUTO (Motherwell & Clegg, 1978)'
_computing_publication_material 'PARST (Nardelli, 1983a)'
_computing_structure_refinement 'NRCVAX (Gabe, Le Page, Charland, Lee & White, 1989)'
_computing_structure_solution 'DIRDIF92 (Beurskens et al., 1992)'
_diffrn_ambient_temperature 293
_diffrn_measurement_device 'Stoe STADI4 four-circle diffractometer  '
_diffrn_measurement_method 2\q/\w
_diffrn_radiation_type 'Cu K\a'
_diffrn_radiation_wavelength 1.54178
_diffrn_reflns_av_R_equivalents .050
_diffrn_reflns_limit_h_max 5
_diffrn_reflns_limit_h_min 0
_diffrn_reflns_limit_k_max 16
_diffrn_reflns_limit_k_min 0
_diffrn_reflns_limit_l_max 37
_diffrn_reflns_limit_l_min -29
_diffrn_reflns_number 6139
_diffrn_reflns_reduction_process
;
Decay and Lp corrected intensities were averaged, except for Friedel
pairs.
;
_diffrn_reflns_theta_max 59.18
_diffrn_standards_decay_% 9.1
_diffrn_standards_interval_time 60
_diffrn_standards_number 3
_exptl_absorpt_coefficient_mu 2.835
_exptl_absorpt_correction_type none
_exptl_crystal_colour colourless
_exptl_crystal_density_diffrn 1.465
_exptl_crystal_description needle
_exptl_crystal_F_000 1080
_exptl_crystal_size_max .38
_exptl_crystal_size_mid .06
_exptl_crystal_size_min .04
_refine_diff_density_max .54
_refine_diff_density_min -.57
_refine_ls_abs_structure_details
;
The Bijvoet coefficient was 0.84(1) for the 101 most significant
Bijvoet pairs. With more stringent selection parameters it becomes 1.
;
_refine_ls_extinction_method 'none                                    '
_refine_ls_goodness_of_fit_obs 1.53
_refine_ls_hydrogen_treatment noref
_refine_ls_matrix_type full
_refine_ls_number_parameters 289
_refine_ls_number_reflns 1088
_refine_ls_R_factor_all .1867
_refine_ls_R_factor_obs .0658
_refine_ls_shift/esd_max .092
_refine_ls_structure_factor_coef F
_refine_ls_weighting_details 'w = 1/(\s^2^(F) + 0.00200F^2^)'
_refine_ls_weighting_scheme calc
_refine_ls_wR_factor_all .1214
_refine_ls_wR_factor_obs .0833
_reflns_number_observed 1088
_reflns_number_total 2840
_cod_data_source_file na1052.cif
_cod_data_source_block 2
_cod_depositor_comments
;
 Updating space group information and adding the symmetry operation list.

 Antanas Vaitkus,
 2018-06-18

 Marking attached hydrogen atoms.

 Antanas Vaitkus,
 2017-03-27

The following automatic conversions were performed:
'_symmetry_cell_setting' value 'Orthorhombic' changed to 'orthorhombic'
according to '/home/saulius/struct/CIF-dictionaries/cif_core.dic'
dictionary named 'cif_core.dic' version 2.4.1 from 2010-06-29.

Automatic conversion script
Id: cif_fix_enum 1527 2010-12-29 10:47:43Z saulius 

The following automatic conversions were performed:

'_symmetry_cell_setting' value 'Orthorhombic' changed to
'orthorhombic' according to
/home/saulius/struct/CIF-dictionaries/cif_core.dic dictionary named
'cif_core.dic' version 2.4.1 from 2010-06-29.

Automatic conversion script
Id: cif_fix_values 1715 2011-07-08 13:25:40Z adriana 

The following automatic conversions were performed:

'_refine_ls_weighting_scheme' value 'w = 1/(\s^2^(F) + 0.00200F^2^)'
was changed to 'calc'. New tag '_refine_ls_weighting_details' was
created. The value of the new tag was set to 'w = 1/(\s^2^(F) +
0.00200F^2^)'.

Automatic conversion script
Id: cif_fix_values 3143 2015-03-26 13:38:13Z robertas 
;
_cod_original_cell_volume 2368.(2)
_cod_original_sg_symbol_H-M 'P 21 21 21   '
_cod_original_formula_sum 'C22 H30 Br1 F2 N1 O6'
_cod_database_code 2001182

loop_
_space_group_symop_id
_space_group_symop_operation_xyz
1 x,y,z
2 -x+1/2,-y,z+1/2
3 x+1/2,-y+1/2,-z
4 -x,y+1/2,-z+1/2

loop_
_atom_site_aniso_label
_atom_site_aniso_U_11
_atom_site_aniso_U_22
_atom_site_aniso_U_33
_atom_site_aniso_U_12
_atom_site_aniso_U_13
_atom_site_aniso_U_23
Br .074(2) .124(3) .053(2) -.011(3) -.007(2) .014(2)
N1 .10(2) .050(10) .026(9) .02(2) -.010(10) .000(10)
C2 .07(2) .030(10) .030(10) .00(2) .010(10) -.010(10)
C3 .04(2) .06(2) .020(10) .03(2) .010(10) .010(10)
O4 .050(10) .030(8) .040(7) -.010(10) -.008(8) -.003(8)
C5 .04(2) .03(2) .050(10) .01(2) .020(10) .000(10)
O6 .030(10) .030(10) .039(8) .020(10) .007(9) -.003(7)
C7 .02(2) .06(2) .000(10) .00(2) .000(10) .000(10)
C8 .06(2) .01(2) .05(2) -.02(2) -.03(2) .000(10)
C9 .05(2) .020(10) .07(2) .01(2) .00(2) .030(10)
C10 .01(2) .030(10) .08(2) .01(2) -.010(10) .010(10)
C11 .04(2) .020(10) .06(2) .00(2) .00(2) -.010(10)
C12 .12(3) .07(2) .04(2) .03(3) -.02(2) .02(2)
C13 .06(3) .09(3) .05(2) .03(3) -.01(2) -.05(2)
C14 .12(4) .06(2) .08(2) .04(3) -.01(2) -.03(2)
F15 .100(10) .090(10) .100(10) .020(10) .030(10) -.020(10)
C2' .13(3) .03(2) .030(10) .04(2) -.03(2) -.010(10)
C3' .07(2) .010(10) .020(10) .02(2) -.030(10) -.010(10)
O4' .040(10) .050(10) .043(9) .010(10) .020(10) .014(8)
C5' .03(2) .03(2) .050(10) -.01(2) .000(10) .010(10)
O6' .050(10) .020(10) .050(10) .000(10) .010(10) -.002(8)
C7' .08(2) .04(2) .000(10) -.01(2) .000(10) .000(10)
C8' .04(2) .03(2) .06(2) .01(2) .010(10) -.020(10)
C9' .05(2) -.010(10) .050(10) .030(10) .020(10) .000(10)
C10' .02(2) .030(10) .040(10) .03(2) -.010(10) -.010(10)
C11' .04(2) .030(10) .030(10) -.01(2) .040(10) .020(10)
C12' .09(3) .04(2) .06(2) .01(2) .07(2) .00(2)
C13' .14(3) .04(2) .030(10) -.03(2) .02(2) .010(10)
C14' .06(2) .040(10) .040(10) .02(2) -.020(10) .010(10)
F15' .16(2) .070(10) .057(9) .000(10) .003(9) .044(9)
O1 .10(2) .100(10) .034(8) .00(2) .000(10) -.019(9)
O2 .11(2) .14(2) .041(8) .01(2) .020(10) -.030(10)

loop_
_atom_site_label
_atom_site_fract_x
_atom_site_fract_y
_atom_site_fract_z
_atom_site_U_iso_or_equiv
_atom_site_thermal_displace_type
_atom_site_calc_flag
_atom_site_calc_attached_atom
_atom_site_type_symbol
_atom_site_attached_hydrogens
Br -.1944(7) 1.0294(3) .21313(8) .0840(10) aniso . . Br 0
N1 .251(5) .9300(10) .3401(4) .058(9) aniso . . N 0
C2 .156(5) 1.020(2) .3562(5) .042(8) aniso . . C 0
C3 .008(5) 1.074(2) .3252(6) .040(10) aniso . . C 0
O4 -.226(3) 1.0250(10) .3101(3) .041(5) aniso . . O 1
C5 -.083(5) 1.168(2) .3445(7) .041(9) aniso . . C 0
O6 -.253(3) 1.1410(10) .3790(4) .032(5) aniso . . O 0
C7 -.399(5) 1.208(2) .3963(5) .030(10) aniso . . C 0
C8 -.466(6) 1.295(2) .3796(8) .040(10) aniso . . C 0
C9 -.327(6) 1.317(2) .3408(7) .050(10) aniso . . C 0
C10 -.249(5) 1.229(2) .3177(7) .036(8) aniso . . C 0
C11 -.510(5) 1.183(2) .4317(8) .040(10) aniso . . C 0
C12 -.700(9) 1.242(2) .4533(7) .070(10) aniso . . C 0
C13 -.749(7) 1.324(2) .4362(8) .070(10) aniso . . C 0
C14 -.624(8) 1.353(2) .4000(10) .08(2) aniso . . C 0
F15 -.913(4) 1.3830(10) .4556(5) .095(8) aniso . . F 0
C2' .401(6) .874(2) .3701(6) .060(10) aniso . . C 0
C3' .511(6) .7880(10) .3525(6) .033(9) aniso . . C 0
O4' .735(4) .8070(10) .3284(4) .046(7) aniso . . O 1
C5' .618(5) .723(2) .3872(7) .040(10) aniso . . C 0
O6' .378(4) .7210(10) .4163(4) .041(6) aniso . . O 0
C7' .420(6) .657(2) .4478(5) .040(10) aniso . . C 0
C8' .592(6) .586(2) .4468(7) .040(10) aniso . . C 0
C9' .772(5) .5700(10) .4102(6) .032(8) aniso . . C 0
C10' .661(4) .625(2) .3741(6) .032(8) aniso . . C 0
C11' .230(5) .6770(10) .4798(6) .036(9) aniso . . C 0
C12' .237(7) .621(2) .5121(7) .070(10) aniso . . C 0
C13' .427(8) .549(2) .5122(7) .070(10) aniso . . C 0
C14' .617(5) .528(2) .4805(7) .047(9) aniso . . C 0
F15' .458(4) .4930(10) .5453(4) .096(7) aniso . . F 0
O1 .710(4) .6810(10) .2691(4) .079(8) aniso . . O 2
O2 .295(4) .9030(10) .2588(4) .099(9) aniso . . O 2
H1A .075 .892 .3298 .067 iso calc N1 H 0
H1B .391 .944 .3160 .067 iso calc N1 H 0
H2A .327 1.057 .3674 .049 iso calc C2 H 0
H2B .010 1.006 .3805 .049 iso calc C2 H 0
H3 .153 1.090 .3019 .045 iso calc C3 H 0
H5 .104 1.205 .3556 .048 iso calc C5 H 0
H9A -.140 1.356 .3471 .058 iso calc C9 H 0
H9B -.462 1.357 .3225 .058 iso calc C9 H 0
H10A -.129 1.248 .2923 .051 iso calc C10 H 0
H10B -.434 1.195 .3094 .051 iso calc C10 H 0
H11 -.460 1.116 .4448 .049 iso calc C11 H 0
H12 -.785 1.220 .4818 .082 iso calc C12 H 0
H14 -.665 1.423 .3914 .105 iso calc C14 H 0
H2'A .260 .856 .3946 .072 iso calc C2' H 0
H2'B .574 .910 .3821 .072 iso calc C2' H 0
H3' .342 .752 .3366 .040 iso calc C3' H 0
H5' .802 .751 .4011 .044 iso calc C5' H 0
H9'A .981 .589 .4163 .043 iso calc C9' H 0
H9B' .765 .497 .4024 .043 iso calc C9' H 0
H10'A .470 .597 .3642 .043 iso calc C10' H 0
H10'B .812 .623 .3505 .043 iso calc C10' H 0
H11' .088 .734 .4784 .046 iso calc C11' H 0
H12' .099 .629 .5371 .071 iso calc C12' H 0
H14' .765 .473 .4827 .056 iso calc C14' H 0

loop_
_atom_type_symbol
_atom_type_description
_atom_type_scat_dispersion_real
_atom_type_scat_dispersion_imag
_atom_type_scat_source
Br Bromine -.767 1.283 'IntTabIV  Tables 2.2B 2.3.1'
N Nitrogen .029 .018 'IntTabIV  Tables 2.2B 2.3.1'
C Carbon .017 .009 'IntTabIV  Tables 2.2B 2.3.1'
O Oxygen .047 .032 'IntTabIV  Tables 2.2B 2.3.1'
F Fluorine .069 .053 'IntTabIV  Tables 2.2B 2.3.1'
H Hydrogen .000 .000 'IntTabIV  Tables 2.2B'

loop_
_geom_angle_atom_site_label_1
_geom_angle_atom_site_label_2
_geom_angle_atom_site_label_3
_geom_angle
_geom_angle_publ_flag
H1A N1 H1B 111(2) no
C2' N1 H1B 108(2) no
C2' N1 H1A 109(2) no
C2 N1 H1B 108(2) no
C2 N1 H1A 109(2) no
C2 N1 C2' 113(2) yes
N1 C2 H2B 108(2) no
N1 C2 H2A 110(2) no
N1 C2 C3 111(2) yes
H2A C2 H2B 110(2) no
C3 C2 H2B 107(2) no
C3 C2 H2A 110(2) no
C2 C3 H3 108(2) no
C2 C3 C5 108(2) yes
C2 C3 O4 111(2) yes
C5 C3 H3 107(2) no
O4 C3 H3 112(2) no
O4 C3 C5 111(2) yes
C3 C5 H5 109(2) no
C3 C5 C10 115(2) yes
C3 C5 O6 104(2) yes
C10 C5 H5 111(2) no
O6 C5 H5 109(2) no
O6 C5 C10 109(2) yes
C5 O6 C7 116(2) yes
O6 C7 C11 113(2) yes
O6 C7 C8 127(2) yes
C8 C7 C11 120(2) yes
C7 C8 C14 119(2) yes
C7 C8 C9 115(2) yes
C9 C8 C14 125(2) yes
C8 C9 H9B 110(2) no
C8 C9 H9A 108(2) no
C8 C9 C10 111(2) yes
H9A C9 H9B 110(2) no
C10 C9 H9B 108(2) no
C10 C9 H9A 109(2) no
C5 C10 C9 109(2) yes
C9 C10 H10B 109(2) no
C9 C10 H10A 109(2) no
C5 C10 H10B 109(2) no
C5 C10 H10A 110(2) no
H10A C10 H10B 112(2) no
C7 C11 H11 121(2) no
C7 C11 C12 122(2) yes
C12 C11 H11 118(2) no
C11 C12 H12 121(3) no
C11 C12 C13 115(2) yes
C13 C12 H12 124(3) no
C12 C13 F15 118(3) yes
C12 C13 C14 124(3) yes
C14 C13 F15 118(3) yes
C8 C14 C13 120(3) yes
C13 C14 H14 116(3) no
C8 C14 H14 124(3) no
N1 C2' H2'B 111(2) no
N1 C2' H2'A 109(2) no
N1 C2' C3' 112(2) yes
H2'A C2' H2'B 109(2) no
C3' C2' H2'B 107(2) no
C3' C2' H2'A 108(2) no
C2' C3' H3' 109(2) no
C2' C3' C5' 109(2) yes
C2' C3' O4' 109(2) yes
C5' C3' H3' 108(2) no
O4' C3' H3' 113(2) no
O4' C3' C5' 107(2) yes
C3' C5' H5' 110(2) no
C3' C5' C10' 114(2) yes
C3' C5' O6' 103(2) yes
C10' C5' H5' 112(2) no
O6' C5' H5' 111(2) no
O6' C5' C10' 106(2) yes
C5' O6' C7' 112(2) yes
O6' C7' C11' 109(2) yes
O6' C7' C8' 126(2) yes
C8' C7' C11' 125(2) yes
C7' C8' C14' 120(2) yes
C7' C8' C9' 120(2) yes
C9' C8' C14' 120(2) yes
C8' C9' H9B' 109(2) no
C8' C9' H9'A 110(2) no
C8' C9' C10' 111(2) yes
H9'A C9' H9B' 109(2) no
C10' C9' H9B' 108(2) no
C10' C9' H9'A 110(2) no
C5' C10' C9' 108(2) yes
C9' C10' H10' 109(2) no
C9' C10' H10' 110(2) no
C5' C10' H10' 109(2) no
C5' C10' H10' 109(2) no
H10' C10' H10' 111(2) no
C7' C11' H11' 122(2) no
C7' C11' C12' 117(2) yes
C12' C11' H11' 121(2) no
C11' C12' H12' 122(2) no
C11' C12' C13' 118(2) yes
C13' C12' H12' 120(2) no
C12' C13' F15' 121(2) yes
C12' C13' C14' 126(2) yes
C14' C13' F15' 113(2) yes
C8' C14' C13' 114(2) yes
C13' C14' H14' 123(2) no
C8' C14' H14' 124(2) no

loop_
_geom_bond_atom_site_label_1
_geom_bond_atom_site_label_2
_geom_bond_distance
_geom_bond_publ_flag
N1 C2 1.49(3) yes
N1 C2' 1.48(3) yes
N1 H1A 1.07(2) no
N1 H1B 1.070(10) no
C2 C3 1.49(3) yes
C2 H2A 1.06(2) no
C2 H2B 1.10(2) no
C3 O4 1.43(2) yes
C3 C5 1.59(3) yes
C3 H3 1.08(2) no
C5 O6 1.47(2) yes
C5 C10 1.50(3) yes
C5 H5 1.11(2) no
O6 C7 1.34(2) yes
C7 C8 1.43(3) yes
C7 C11 1.35(3) yes
C8 C9 1.50(3) yes
C8 C14 1.34(4) yes
C9 C10 1.55(3) yes
C9 H9A 1.08(2) no
C9 H9B 1.08(2) no
C10 H10A 1.07(2) no
C10 H10B 1.06(2) no
C11 C12 1.45(4) yes
C11 H11 1.09(2) no
C12 C13 1.35(4) yes
C12 H12 1.09(2) no
C13 C14 1.41(4) yes
C13 F15 1.34(3) yes
C14 H14 1.08(3) no
C2' C3' 1.49(3) yes
C2' H2'A 1.10(2) no
C2' H2'B 1.07(2) no
C3' O4' 1.38(3) yes
C3' C5' 1.59(3) yes
C3' H3' 1.10(2) no
C5' O6' 1.51(2) yes
C5' C10' 1.51(3) yes
C5' H5' 1.09(2) no
O6' C7' 1.42(2) yes
C7' C8' 1.34(3) yes
C7' C11' 1.44(3) yes
C8' C9' 1.52(3) yes
C8' C14' 1.41(3) yes
C9' C10' 1.55(2) yes
C9' H9'A 1.07(2) no
C9' H9B' 1.090(10) no
C10' H10' 1.07(2) no
C10' H10' 1.080(10) no
C11' C12' 1.36(3) yes
C11' H11' 1.08(2) no
C12' C13' 1.39(4) yes
C12' H12' 1.08(2) no
C13' C14' 1.44(3) yes
C13' F15' 1.39(2) yes
C14' H14' 1.08(2) no

loop_
_geom_torsion_atom_site_label_1
_geom_torsion_atom_site_label_2
_geom_torsion_atom_site_label_3
_geom_torsion_atom_site_label_4
_geom_torsion
_geom_torsion_publ_flag
C2 N1 C2' C3' -176(2) yes
C2 N1 C2' H2'A 64(3) no
C2 N1 C2' H2'B -56(3) no
C2' N1 C2 H2B -61(2) no
C2' N1 C2 H2A 57(3) no
C2' N1 C2 C3 180(2) yes
H1A N1 C2 H2B 59(2) no
H1A N1 C2 H2A 178(2) no
H1A N1 C2 C3 -58(2) no
H1B N1 C2 H2B 179(2) no
H1B N1 C2 H2A -61(2) no
H1B N1 C2 C3 61(2) no
H1A N1 C2' H2'B -177(2) no
H1A N1 C2' H2'A -56(3) no
H1A N1 C2' C3' 63(2) no
H1B N1 C2' H2'B 62(3) no
H1B N1 C2' H2'A -176(2) no
H1B N1 C2' C3' -56(2) no
N1 C2 C3 O4 59(2) no
N1 C2 C3 C5 -179(2) yes
N1 C2 C3 H3 -63(2) no
H2A C2 C3 H3 58(2) no
H2A C2 C3 C5 -56(2) no
H2A C2 C3 O4 -178(2) no
H2B C2 C3 H3 178(2) no
H2B C2 C3 C5 62(2) no
H2B C2 C3 O4 -59(2) no
C2 C3 C5 O6 -57(2) no
C2 C3 C5 C10 -176(2) no
C2 C3 C5 H5 58(2) no
O4 C3 C5 O6 65(2) yes
O4 C3 C5 C10 -54(2) no
O4 C3 C5 H5 -178(2) no
H3 C3 C5 H5 -56(2) no
H3 C3 C5 C10 68(2) no
H3 C3 C5 O6 -172(2) no
C3 C5 C10 H10A -61(3) no
C3 C5 C10 H10B 60(3) no
C3 C5 C10 C9 179(2) no
C3 C5 O6 C7 -168(2) no
O6 C5 C10 H10A -178(2) no
O6 C5 C10 H10B -55(2) no
H5 C5 C10 C9 -56(2) no
O6 C5 C10 C9 63(2) no
C10 C5 O6 C7 -44(2) no
H5 C5 O6 C7 76(2) no
H5 C5 C10 H10B -175(2) no
H5 C5 C10 H10A 62(3) no
C5 O6 C7 C8 18(3) no
C5 O6 C7 C11 -169(2) no
O6 C7 C11 C12 -173(2) no
O6 C7 C11 H11 6(3) no
O6 C7 C8 C9 -7(4) no
O6 C7 C8 C14 177(3) no
C8 C7 C11 C12 1(4) no
C8 C7 C11 H11 -179(2) no
C11 C7 C8 C14 4(4) no
C11 C7 C8 C9 179(2) no
C7 C8 C14 H14 173(3) no
C7 C8 C14 C13 -6(5) no
C7 C8 C9 C10 26(3) no
C7 C8 C9 H9A -93(3) no
C7 C8 C9 H9B 146(2) no
C9 C8 C14 H14 0(5) no
C9 C8 C14 C13 179(3) no
C14 C8 C9 H9B -39(4) no
C14 C8 C9 H9A 80(3) no
C14 C8 C9 C10 -160(3) no
C8 C9 C10 C5 -52(3) no
C8 C9 C10 H10A -172(2) no
C8 C9 C10 H10B 65(3) no
H9A C9 C10 C5 66(2) no
H9B C9 C10 C5 -173(2) no
H9A C9 C10 H10B -174(2) no
H9A C9 C10 H10A -52(3) no
H9B C9 C10 H10B -55(3) no
H9B C9 C10 H10A 66(3) no
C7 C11 C12 C13 -1(4) no
C7 C11 C12 H12 -178(3) no
H11 C11 C12 H12 1(4) no
H11 C11 C12 C13 178(3) no
C11 C12 C13 C14 0(5) no
C11 C12 C13 F15 -177(3) no
H12 C12 C13 F15 0(5) no
H12 C12 C13 C14 176(3) no
C12 C13 C14 C8 6(5) no
C12 C13 C14 H14 -173(3) no
F15 C13 C14 C8 -178(3) no
F15 C13 C14 H14 2(5) no
N1 C2' C3' O4' 74(2) no
N1 C2' C3' C5' -169(2) yes
N1 C2' C3' H3' -50(3) no
H2'A C2' C3' H3' 69(3) no
H2'A C2' C3' C5' -48(3) no
H2'A C2' C3' O4' -165(2) no
H2'B C2' C3' H3' -172(2) no
H2'B C2' C3' C5' 68(3) no
H2'B C2' C3' O4' -48(3) no
C2' C3' C5' O6' 50(2) no
C2' C3' C5' C10' 165(2) no
C2' C3' C5' H5' -68(3) no
O4' C3' C5' O6' 169(2) yes
O4' C3' C5' C10' -76(2) no
O4' C3' C5' H5' 50(3) no
H3' C3' C5' H5' 173(2) no
H3' C3' C5' C10' 46(3) no
H3' C3' C5' O6' -68(2) no
C3' C5' C10' H10'A -60(2) no
C3' C5' C10' H10'B 60(2) no
C3' C5' C10' C9' 179(2) no
C3' C5' O6' C7' 173(2) no
O6' C5' C10' H10'A 51(2) no
O6' C5' C10' H10'B 173(2) no
H5' C5' C10' C9' 53(3) no
O6' C5' C10' C9' -68(2) no
C10' C5' O6' C7' 53(2) no
H5' C5' O6' C7' -68(2) no
H5' C5' C10' H10'B -65(3) no
H5' C5' C10' H10'A 173(2) no
C5' O6' C7' C8' -20(3) no
C5' O6' C7' C11' 164(2) no
O6' C7' C11' C12' 178(2) no
O6' C7' C11' H11' 0(3) no
O6' C7' C8' C9' 2(4) no
O6' C7' C8' C14' 179(2) no
C8' C7' C11' C12' 3(4) no
C8' C7' C11' H11' -176(2) no
C11' C7' C8' C14' -5(4) no
C11' C7' C8' C9' 177(2) no
C7' C8' C14' H14' -173(2) no
C7' C8' C14' C13' 5(4) no
C7' C8' C9' C10' -16(3) no
C7' C8' C9' H9'A 104(3) no
C7' C8' C9' H9B' -134(2) no
C9' C8' C14' H14' 3(4) no
C9' C8' C14' C13' -178(2) no
C14' C8' C9' H9B' 48(3) no
C14' C8' C9' H9'A -72(3) no
C14' C8' C9' C10' 166(2) no
C8' C9' C10' C5' 50(2) no
C8' C9' C10' H10'A -69(2) no
C8' C9' C10' H10'B 168(2) no
H9'A C9' C10' C5' -71(2) no
H9B' C9' C10' C5' 169(2) no
H9'A C9' C10' H10'B 47(2) no
H9'A C9' C10' H10'A 169(2) no
H9B' C9' C10' H10'B -71(2) no
H9B' C9' C10' H10'A 50(2) no
C7' C11' C12' C13' 1(4) no
C7' C11' C12' H12' -177(2) no
H11' C11' C12' H12' 1(4) no
H11' C11' C12' C13' -178(2) no
C11' C12' C13' C14' -1(4) no
C11' C12' C13' F15' 176(2) no
H12' C12' C13' F15' -4(4) no
H12' C12' C13' C14' 178(3) no
C12' C13' C14' C8' 0(4) no
C12' C13' C14' H14' 178(3) no
F15' C13' C14' C8' -179(2) no
F15' C13' C14' H14' 0(4) no
